data_9002378
loop_
_publ_author_name
'Xu, H.'
'Heaney, P. J.'
'Beall, G. H.'

_publ_section_title
;Phase transitions induced by solid solution in stuffed derivatives of quartz:
 A powder synchrotron XRD study of the LiAlSiO4-SiO2 join Sample: x=0, ordered
 LiAlSiO4, beta eucryptite structure
;
_journal_name_full 'American Mineralogist'
_journal_page_first 971
_journal_page_last 979
_journal_volume 85
_journal_year 2000
_chemical_formula_structural LiAlSiO4
_chemical_formula_sum 'Al Li O4 Si'
_space_group_IT_number 180
_symmetry_space_group_name_Hall 'P 62 2 (0 0 4)'
_symmetry_space_group_name_H-M 'P 62 2 2'
_cell_angle_alpha 90
_cell_angle_beta 90
_cell_angle_gamma 120
_cell_length_a 10.49710
_cell_length_b 10.49710
_cell_length_c 11.19513
_cell_formula_units_Z 12
_cell_volume 1068.313
_database_code_amcsd 0002462
_exptl_crystal_density_diffrn 2.350
_cod_original_formula_sum 'Li Si Al O4'
_cod_database_code 9002378
_amcsd_formula_title LiAlSiO4

loop_
_space_group_symop_operation_xyz
x,y,z
x,x-y,1/3-z
x-y,x,1/3+z
y,x,2/3-z
-y,x-y,2/3+z
-x+y,y,-z
-x,-y,z
-x,-x+y,1/3-z
-x+y,-x,1/3+z
-y,-x,2/3-z
y,-x+y,2/3+z
x-y,-y,-z

loop_
_atom_site_label
_atom_site_fract_x
_atom_site_fract_y
_atom_site_fract_z
_atom_site_U_iso_or_equiv
Li1 0.00000 0.00000 0.50000 0.02000
Li2 0.50000 0.00000 0.00000 0.02000
Li3 0.50000 0.00000 0.32760 0.02000
Si1 0.24770 0.00000 0.00000 0.00520
Si2 0.24710 0.49420 0.00000 0.00520
Al1 0.25040 0.00000 0.50000 0.00520
Al2 0.25060 0.50120 0.50000 0.00520
O1 0.11170 0.19900 0.24150 0.01070
O2 0.09720 0.69890 0.25900 0.01070
O3 0.59710 0.70480 0.26430 0.01070
O4 0.60760 0.20090 0.24860 0.01070

loop_
_cod_related_entry_id
_cod_related_entry_database
_cod_related_entry_code
1 AMCSD 0002462
